data_2310972
loop_
_publ_author_name
'Steeman, J.W.M.'
'MacGillavry, C.H.'

_publ_section_title
;
 The crystal structure of the compound H N O3 (S O3)2
;
_journal_name_full 'Acta Crystallographica (1,1948-23,1967)'
_journal_page_first 402
_journal_page_last 404
_journal_volume 7
_journal_year 1954
_chemical_formula_sum 'H N O9 S2'
_chemical_name_systematic '(H N O3) (S O3)2'
_space_group_IT_number 2
_symmetry_space_group_name_Hall '-P 1'
_symmetry_space_group_name_H-M 'P -1'
_cell_angle_alpha 71.6
_cell_angle_beta 82.4
_cell_angle_gamma 81.7
_cell_formula_units_Z 2
_cell_length_a 8.11
_cell_length_b 8.43
_cell_length_c 5.55
_cell_volume 354.747
_citation_journal_id_ASTM ACCRA9
_cod_data_source_file Steeman_ACCRA9_1954_209.cif
_cod_data_source_block H1N1O9S2
_cod_original_cell_volume 354.7472
_cod_original_formula_sum 'H1 N1 O9 S2'
_cod_database_code 2310972

loop_
_symmetry_equiv_pos_as_xyz
x,y,z
-x,-y,-z

loop_
_atom_site_label
_atom_site_type_symbol
_atom_site_fract_x
_atom_site_fract_y
_atom_site_fract_z
_atom_site_occupancy
_atom_site_U_iso_or_equiv
O9 O-2 0.856 0.319 0.258 1 0.0
O4 O-2 0.028 0.208 0.614 1 0.0
S2 S+6 0.297 0.425 0.344 1 0.0
O3 O-2 0.353 0.594 0.275 1 0.0
O7 O-2 0.147 0.439 0.242 1 0.0
O5 O-2 0.064 0.219 0.917 1 0.0
O6 O-2 0.225 0.372 0.569 1 0.0
O2 O-2 0.428 0.289 0.308 1 0.0
N1 N+5 0.8 0.219 0.428 1 0.0
S1 S+6 0.158 0.178 0.756 1 0.0
O8 O-2 0.744 0.119 0.592 1 0.0
O1 O-2 0.308 0.069 0.728 1 0.0
